data_4311330
loop_
_publ_author_name
'Hiromi Ohi'
'Yoshimitsu Tachi'
'Shinobu Itoh'

_publ_section_title
;
 Supramolecular and Coordination Polymer Complexes Supported by a Tripodal
 Tripyridine Ligand Containing a 1,3,5-Triethylbenzene Spacer
;
_journal_name_full 'Inorganic Chemistry'
_journal_page_first 4561
_journal_page_last 4563
_journal_paper_doi 10.1021/ic049468j
_journal_volume 43
_journal_year 2004
_chemical_formula_moiety 'C66 H80 Cl6 N6 O2 Zn3 '
_chemical_formula_sum 'C66 H80 Cl6 N6 O2 Zn3'
_chemical_formula_weight 1398.26
_space_group_IT_number 13
_symmetry_cell_setting monoclinic
_symmetry_Int_Tables_number 13
_symmetry_space_group_name_Hall '-P 2yac'
_symmetry_space_group_name_H-M 'P 1 2/n 1'
_cell_angle_alpha 90
_cell_angle_beta 112.74(2)
_cell_angle_gamma 90
_cell_formula_units_Z 2
_cell_length_a 19.541(8)
_cell_length_b 9.380(4)
_cell_length_c 22.990(9)
_cell_measurement_reflns_used 17753
_cell_measurement_temperature 161.1
_cell_measurement_theta_max 27.2
_cell_measurement_theta_min 3.1
_cell_volume 3886(3)
_computing_cell_refinement PROCESS-AUTO
_computing_data_collection PROCESS-AUTO
_computing_data_reduction CrystalStructure
_computing_molecular_graphics ORTEP3
_computing_publication_material 'CrystalStructure Ver. 3.5.1'
_computing_structure_refinement CRYSTALS
_computing_structure_solution SAPI91
_diffrn_detector_area_resol_mean 10.00
_diffrn_measured_fraction_theta_full 0.9908
_diffrn_measured_fraction_theta_max 0.9908
_diffrn_measurement_device_type 'Rigaku RAXIS-RAPID'
_diffrn_measurement_method \w
_diffrn_radiation_type 'Mo K\a'
_diffrn_radiation_wavelength 0.7107
_diffrn_reflns_av_R_equivalents 0.075
_diffrn_reflns_limit_h_max 25
_diffrn_reflns_limit_h_min -24
_diffrn_reflns_limit_k_max 12
_diffrn_reflns_limit_k_min -12
_diffrn_reflns_limit_l_max 29
_diffrn_reflns_limit_l_min -29
_diffrn_reflns_number 32997
_diffrn_reflns_theta_full 27.34
_diffrn_reflns_theta_max 27.34
_exptl_absorpt_coefficient_mu 1.165
_exptl_absorpt_correction_T_max 0.911
_exptl_absorpt_correction_T_min 0.569
_exptl_absorpt_correction_type multi-scan
_exptl_absorpt_process_details
;
    Higashi, T. (1995). Program for Absorption Correction.
    Rigaku Corporation, Tokyo, Japan.
;
_exptl_crystal_colour colorless
_exptl_crystal_density_diffrn 1.195
_exptl_crystal_density_method 'not measured'
_exptl_crystal_description platelet
_exptl_crystal_F_000 1452.00
_exptl_crystal_size_max 0.30
_exptl_crystal_size_mid 0.20
_exptl_crystal_size_min 0.08
_refine_diff_density_max 4.68
_refine_diff_density_min -0.67
_refine_ls_extinction_coef 230(97)
_refine_ls_extinction_method 'Larson (1970) Crystallographic Computing eq. 22'
_refine_ls_goodness_of_fit_ref 1.011
_refine_ls_hydrogen_treatment refall
_refine_ls_number_parameters 415
_refine_ls_number_reflns 5178
_refine_ls_R_factor_gt 0.0680
_refine_ls_shift/su_max 0.0280
_refine_ls_structure_factor_coef F
_refine_ls_weighting_details 'w = 1/[0.0010Fo^2^ + 1.0000\s(Fo^2^) + 0.3000]'
_refine_ls_weighting_scheme calc
_refine_ls_wR_factor_ref 0.0940
_reflns_number_gt 3816
_reflns_number_total 8697
_reflns_threshold_expression F^2^>2.0\s(F^2^)
_cod_data_source_file ic049468jsi20040426_042522_4.cif
_cod_data_source_block '_([ZnII3(L)2Cl6]_2H2O)n'
_cod_original_cell_volume 3886(2)
_cod_original_formula_sum 'C66 H80 Cl6 N6 O2 Zn3 '
_cod_database_code 4311330

loop_
_symmetry_equiv_pos_as_xyz
x,y,z
-x,-y,-z
-x+1/2,y,-z+1/2
x+1/2,-y,z+1/2

loop_
_atom_site_label
_atom_site_type_symbol
_atom_site_fract_x
_atom_site_fract_y
_atom_site_fract_z
_atom_site_U_iso_or_equiv
_atom_site_adp_type
_atom_site_occupancy
_atom_site_symmetry_multiplicity
_atom_site_calc_flag
_atom_site_refinement_flags
_atom_site_disorder_assembly
_atom_site_disorder_group
Zn(1) Zn 0.7500 0.3851 0.2500 0.0369(5) Uani 1.00 1 d . . .
Zn(2) Zn 0.8175 0.2127 0.6006 0.0220(3) Uani 1.00 1 d . . .
Cl(1) Cl 0.8029 0.2541 0.1975 0.066(1) Uani 1.00 1 d . . .
Cl(2) Cl 0.8881 0.2598 0.7013 0.0373(6) Uani 1.00 1 d . . .
Cl(3) Cl 0.8407 0.3455 0.5306 0.0350(6) Uani 1.00 1 d . . .
O(1) O 0.6911 0.8847 0.1587 0.068(3) Uani 1.00 1 d . . .
N(1) N 0.6685 0.5046 0.1827 0.032(2) Uani 1.00 1 d . . .
N(2) N 0.7140 0.2130 0.6062 0.019(2) Uani 1.00 1 d . . .
N(3) N 0.8313 -0.0019 0.5862 0.023(2) Uani 1.00 1 d . . .
C(1) C 0.5909 0.6896 0.3497 0.018(2) Uani 1.00 1 d . . .
C(2) C 0.5860 0.5774 0.3893 0.023(2) Uani 1.00 1 d . . .
C(3) C 0.6030 0.6074 0.4534 0.018(2) Uani 1.00 1 d . . .
C(4) C 0.6275 0.7407 0.4787 0.020(2) Uani 1.00 1 d . . .
C(5) C 0.6342 0.8504 0.4391 0.022(2) Uani 1.00 1 d . . .
C(6) C 0.6150 0.8243 0.3740 0.019(2) Uani 1.00 1 d . . .
C(7) C 0.5582 0.4342 0.3610 0.024(2) Uani 1.00 1 d . . .
C(8) C 0.4750 0.4206 0.3345 0.031(2) Uani 1.00 1 d . . .
C(9) C 0.6437 0.7716 0.5476 0.029(2) Uani 1.00 1 d . . .
C(10) C 0.5774 0.8342 0.5581 0.035(3) Uani 1.00 1 d . . .
C(11) C 0.6153 0.9455 0.3313 0.024(2) Uani 1.00 1 d . . .
C(12) C 0.5415 1.0248 0.3064 0.034(3) Uani 1.00 1 d . . .
C(13) C 0.5700 0.6620 0.2788 0.021(2) Uani 1.00 1 d . . .
C(14) C 0.6378 0.6159 0.2656 0.029(2) Uani 1.00 1 d . . .
C(15) C 0.6189 0.5832 0.1968 0.028(2) Uani 1.00 1 d . . .
C(16) C 0.5573 0.6343 0.1498 0.039(3) Uani 1.00 1 d . . .
C(17) C 0.5454 0.6152 0.0858 0.054(3) Uani 1.00 1 d . . .
C(18) C 0.5985 0.5347 0.0737 0.056(4) Uani 1.00 1 d . . .
C(19) C 0.6572 0.4813 0.1223 0.045(3) Uani 1.00 1 d . . .
C(20) C 0.5929 0.4903 0.4965 0.022(2) Uani 1.00 1 d . . .
C(21) C 0.6618 0.3994 0.5282 0.023(2) Uani 1.00 1 d . . .
C(22) C 0.6546 0.2964 0.5753 0.020(2) Uani 1.00 1 d . . .
C(23) C 0.5922 0.2846 0.5905 0.026(2) Uani 1.00 1 d . . .
C(24) C 0.5903 0.1920 0.6359 0.027(2) Uani 1.00 1 d . . .
C(25) C 0.6495 0.1093 0.6660 0.026(2) Uani 1.00 1 d . . .
C(26) C 0.7113 0.1205 0.6508 0.024(2) Uani 1.00 1 d . . .
C(27) C 0.6641 0.9969 0.4654 0.029(2) Uani 1.00 1 d . . .
C(28) C 0.7489 1.0114 0.4763 0.036(3) Uani 1.00 1 d . . .
C(29) C 0.7994 -0.0685 0.5303 0.030(2) Uani 1.00 1 d . . .
C(30) C 0.8148 -0.2097 0.5243 0.046(3) Uani 1.00 1 d . . .
C(31) C 0.8631 -0.2844 0.5773 0.058(4) Uani 1.00 1 d . . .
C(32) C 0.8962 -0.2146 0.6340 0.052(3) Uani 1.00 1 d . . .
C(33) C 0.8791 -0.0738 0.6359 0.040(3) Uani 1.00 1 d . . .
H(1) H 0.5760 0.4158 0.3288 0.029(3) Uiso 1.00 1 c . . .
H(2) H 0.5773 0.3646 0.3933 0.029(3) Uiso 1.00 1 c . . .
H(3) H 0.4553 0.4893 0.3019 0.037(3) Uiso 1.00 1 c . . .
H(4) H 0.4606 0.3278 0.3176 0.037(3) Uiso 1.00 1 c . . .
H(5) H 0.4566 0.4382 0.3665 0.037(3) Uiso 1.00 1 c . . .
H(6) H 0.6568 0.6851 0.5707 0.033(3) Uiso 1.00 1 c . . .
H(7) H 0.6839 0.8369 0.5633 0.033(3) Uiso 1.00 1 c . . .
H(8) H 0.5373 0.7687 0.5426 0.044(3) Uiso 1.00 1 c . . .
H(9) H 0.5883 0.8533 0.6013 0.044(3) Uiso 1.00 1 c . . .
H(10) H 0.5641 0.9205 0.5347 0.044(3) Uiso 1.00 1 c . . .
H(11) H 0.6534 1.0105 0.3545 0.029(3) Uiso 1.00 1 c . . .
H(12) H 0.6249 0.9092 0.2967 0.029(3) Uiso 1.00 1 c . . .
H(13) H 0.5317 1.0613 0.3409 0.039(3) Uiso 1.00 1 c . . .
H(14) H 0.5432 1.1012 0.2798 0.039(3) Uiso 1.00 1 c . . .
H(15) H 0.5033 0.9603 0.2830 0.039(3) Uiso 1.00 1 c . . .
H(16) H 0.5502 0.7464 0.2557 0.025(3) Uiso 1.00 1 c . . .
H(17) H 0.5337 0.5886 0.2657 0.025(3) Uiso 1.00 1 c . . .
H(18) H 0.6739 0.6897 0.2786 0.034(3) Uiso 1.00 1 c . . .
H(19) H 0.6578 0.5320 0.2892 0.034(3) Uiso 1.00 1 c . . .
H(20) H 0.5202 0.6822 0.1594 0.046(3) Uiso 1.00 1 c . . .
H(21) H 0.5039 0.6559 0.0527 0.064(4) Uiso 1.00 1 c . . .
H(22) H 0.5918 0.5176 0.0311 0.070(5) Uiso 1.00 1 c . . .
H(23) H 0.6928 0.4273 0.1130 0.054(4) Uiso 1.00 1 c . . .
H(24) H 0.5535 0.4296 0.4717 0.025(3) Uiso 1.00 1 c . . .
H(25) H 0.5806 0.5333 0.5286 0.025(3) Uiso 1.00 1 c . . .
H(26) H 0.6710 0.3473 0.4966 0.029(3) Uiso 1.00 1 c . . .
H(27) H 0.7025 0.4609 0.5493 0.029(3) Uiso 1.00 1 c . . .
H(28) H 0.5503 0.3424 0.5683 0.032(3) Uiso 1.00 1 c . . .
H(29) H 0.5467 0.1822 0.6446 0.034(3) Uiso 1.00 1 c . . .
H(30) H 0.6509 0.0485 0.6996 0.033(3) Uiso 1.00 1 c . . .
H(31) H 0.7530 0.0608 0.6710 0.026(3) Uiso 1.00 1 c . . .
H(32) H 0.6577 1.0117 0.5038 0.034(3) Uiso 1.00 1 c . . .
H(33) H 0.6363 1.0659 0.4353 0.034(3) Uiso 1.00 1 c . . .
H(34) H 0.7619 1.1092 0.4843 0.042(3) Uiso 1.00 1 c . . .
H(35) H 0.7562 0.9817 0.4397 0.042(3) Uiso 1.00 1 c . . .
H(36) H 0.7917 -0.2566 0.4849 0.057(4) Uiso 1.00 1 c . . .
H(37) H 0.8730 -0.3826 0.5738 0.070(4) Uiso 1.00 1 c . . .
H(38) H 0.9299 -0.2631 0.6699 0.057(4) Uiso 1.00 1 c . . .
H(39) H 0.9016 -0.0231 0.6744 0.045(3) Uiso 1.00 1 c . . .

loop_
_atom_site_aniso_label
_atom_site_aniso_U_11
_atom_site_aniso_U_22
_atom_site_aniso_U_33
_atom_site_aniso_U_12
_atom_site_aniso_U_13
_atom_site_aniso_U_23
Zn(1) 0.0303 0.0233 0.0675 0.0000 0.0302 0.0000
Zn(2) 0.0195 0.0232 0.0222 -0.0013 0.0068 -0.0013
Cl(1) 0.0604 0.0326 0.1319 -0.0032 0.0676 -0.0219
Cl(2) 0.0260 0.0498 0.0292 -0.0047 0.0030 -0.0106
Cl(3) 0.0388 0.0324 0.0400 -0.0072 0.0219 0.0027
O(1) 0.0400 0.0712 0.0901 -0.0225 0.0233 0.0284
N(1) 0.0275 0.0363 0.0395 -0.0009 0.0201 -0.0103
N(2) 0.0189 0.0190 0.0201 0.0004 0.0070 -0.0010
N(3) 0.0217 0.0216 0.0257 0.0012 0.0080 -0.0040
C(1) 0.0164 0.0218 0.0161 0.0016 0.0067 -0.0001
C(2) 0.0179 0.0217 0.0307 0.0036 0.0100 0.0001
C(3) 0.0130 0.0209 0.0188 0.0027 0.0049 0.0040
C(4) 0.0203 0.0222 0.0186 -0.0021 0.0077 0.0010
C(5) 0.0185 0.0182 0.0238 -0.0031 0.0021 -0.0082
C(6) 0.0151 0.0220 0.0170 0.0030 0.0030 0.0020
C(7) 0.0294 0.0236 0.0204 -0.0035 0.0095 -0.0006
C(8) 0.0394 0.0259 0.0280 -0.0055 0.0140 -0.0053
C(9) 0.0361 0.0270 0.0192 -0.0077 0.0063 0.0000
C(10) 0.0469 0.0284 0.0357 -0.0105 0.0215 -0.0122
C(11) 0.0286 0.0228 0.0200 -0.0066 0.0073 -0.0004
C(12) 0.0360 0.0263 0.0358 -0.0031 0.0089 0.0049
C(13) 0.0194 0.0223 0.0199 -0.0022 0.0050 -0.0053
C(14) 0.0265 0.0320 0.0276 0.0032 0.0108 -0.0031
C(15) 0.0248 0.0369 0.0244 0.0010 0.0111 -0.0062
C(16) 0.0242 0.0659 0.0262 0.0061 0.0098 -0.0095
C(17) 0.0377 0.0964 0.0253 0.0077 0.0104 -0.0153
C(18) 0.0481 0.0890 0.0382 -0.0084 0.0245 -0.0327
C(19) 0.0278 0.0663 0.0407 -0.0026 0.0141 -0.0287
C(20) 0.0172 0.0279 0.0164 0.0001 0.0024 0.0027
C(21) 0.0295 0.0217 0.0204 0.0039 0.0126 0.0075
C(22) 0.0243 0.0143 0.0180 -0.0003 0.0057 -0.0048
C(23) 0.0233 0.0341 0.0229 0.0042 0.0098 0.0009
C(24) 0.0289 0.0301 0.0267 -0.0043 0.0155 0.0015
C(25) 0.0391 0.0243 0.0192 -0.0106 0.0170 -0.0001
C(26) 0.0259 0.0203 0.0187 0.0010 0.0014 0.0028
C(27) 0.0405 0.0222 0.0217 -0.0095 0.0082 -0.0061
C(28) 0.0387 0.0407 0.0263 -0.0184 0.0089 -0.0095
C(29) 0.0264 0.0258 0.0396 -0.0087 0.0141 -0.0056
C(30) 0.0443 0.0372 0.0601 -0.0141 0.0242 -0.0252
C(31) 0.0609 0.0269 0.0877 0.0070 0.0318 -0.0024
C(32) 0.0492 0.0361 0.0565 0.0146 0.0037 -0.0021
C(33) 0.0334 0.0357 0.0433 0.0005 0.0059 -0.0053

loop_
_atom_type_symbol
_atom_type_description
_atom_type_scat_dispersion_real
_atom_type_scat_dispersion_imag
_atom_type_scat_source
C C 0.003 0.002
;
International Tables for Crystallography
(1992, Vol. C, Tables 4.2.6.8 and 6.1.1.4)
;
H H 0.000 0.000
;
International Tables for Crystallography
(1992, Vol. C, Table 6.1.1.4)
;
N N 0.006 0.003
;
International Tables for Crystallography
(1992, Vol. C, Tables 4.2.6.8 and 6.1.1.4)
;
Cl Cl 0.148 0.159
;
International Tables for Crystallography
(1992, Vol. C, Tables 4.2.6.8 and 6.1.1.4)
;
O O 0.011 0.006
;
International Tables for Crystallography
(1992, Vol. C, Tables 4.2.6.8 and 6.1.1.4)
;
Zn Zn 0.284 1.430
;
International Tables for Crystallography
(1992, Vol. C, Tables 4.2.6.8 and 6.1.1.4)
;

loop_
_geom_angle_atom_site_label_1
_geom_angle_atom_site_label_2
_geom_angle_atom_site_label_3
_geom_angle
_geom_angle_publ_flag
_geom_angle_site_symmetry_1
_geom_angle_site_symmetry_2
_geom_angle_site_symmetry_3
Cl(1) Zn(1) N(1) 106.056846 yes . . .
Cl(2) Zn(2) Cl(3) 115.066323 yes . . .
Cl(2) Zn(2) N(2) 99.380932 yes . . .
Cl(2) Zn(2) N(3) 106.901712 yes . . .
Cl(3) Zn(2) N(2) 121.444936 yes . . .
Cl(3) Zn(2) N(3) 110.674360 yes . . .
N(2) Zn(2) N(3) 101.630186 yes . . .
C(15) N(1) C(19) 119.426938 yes . . .
C(15) N(1) Zn(1) 122.083135 yes . . .
C(19) N(1) Zn(1) 117.348946 yes . . .
C(22) N(2) C(26) 119.254796 yes . . .
C(22) N(2) Zn(2) 128.950206 yes . . .
C(26) N(2) Zn(2) 111.644831 yes . . .
C(29) N(3) C(33) 119.432822 yes . . .
C(29) N(3) Zn(2) 124.219404 yes . . .
C(33) N(3) Zn(2) 116.219548 yes . . .
C(2) C(1) C(6) 120.924715 yes . . .
C(2) C(1) C(13) 119.825466 yes . . .
C(6) C(1) C(13) 119.247659 yes . . .
C(3) C(2) C(7) 122.066106 yes . . .
C(3) C(2) C(1) 118.433296 yes . . .
C(7) C(2) C(1) 119.364093 yes . . .
C(4) C(3) C(20) 118.885211 yes . . .
C(4) C(3) C(2) 121.549944 yes . . .
C(20) C(3) C(2) 119.556899 yes . . .
C(5) C(4) C(9) 119.932524 yes . . .
C(5) C(4) C(3) 119.372194 yes . . .
C(9) C(4) C(3) 120.636432 yes . . .
C(6) C(5) C(27) 118.591411 yes . . .
C(6) C(5) C(4) 120.157391 yes . . .
C(27) C(5) C(4) 121.230414 yes . . .
C(11) C(6) C(1) 120.855884 yes . . .
C(11) C(6) C(5) 119.492242 yes . . .
C(1) C(6) C(5) 119.482069 yes . . .
C(8) C(7) H(1) 109.426537 no . . .
C(8) C(7) H(2) 107.302336 no . . .
C(8) C(7) C(2) 113.971418 yes . . .
H(1) C(7) H(2) 109.461721 no . . .
H(1) C(7) C(2) 108.575589 no . . .
H(2) C(7) C(2) 108.026832 no . . .
H(3) C(8) H(4) 109.465076 no . . .
H(3) C(8) H(5) 109.478280 no . . .
H(3) C(8) C(7) 107.944158 no . . .
H(4) C(8) H(5) 109.465955 no . . .
H(4) C(8) C(7) 110.373217 no . . .
H(5) C(8) C(7) 110.089634 no . . .
C(10) C(9) H(6) 107.665753 no . . .
C(10) C(9) H(7) 108.725778 no . . .
C(10) C(9) C(4) 113.022731 yes . . .
H(6) C(9) H(7) 109.467331 no . . .
H(6) C(9) C(4) 108.826129 no . . .
H(7) C(9) C(4) 109.082062 no . . .
H(8) C(10) H(9) 109.477545 no . . .
H(8) C(10) H(10) 109.478160 no . . .
H(8) C(10) C(9) 108.648585 no . . .
H(9) C(10) H(10) 109.475754 no . . .
H(9) C(10) C(9) 112.146914 no . . .
H(10) C(10) C(9) 107.566079 no . . .
C(12) C(11) H(11) 108.715489 no . . .
C(12) C(11) H(12) 108.856036 no . . .
C(12) C(11) C(6) 111.970979 yes . . .
H(11) C(11) H(12) 109.450100 no . . .
H(11) C(11) C(6) 108.669951 no . . .
H(12) C(11) C(6) 109.148771 no . . .
H(13) C(12) H(14) 109.475137 no . . .
H(13) C(12) H(15) 109.475164 no . . .
H(13) C(12) C(11) 109.102899 no . . .
H(14) C(12) H(15) 109.469612 no . . .
H(14) C(12) C(11) 110.341074 no . . .
H(15) C(12) C(11) 108.959928 no . . .
C(14) C(13) H(16) 108.691784 no . . .
C(14) C(13) H(17) 109.180768 no . . .
C(14) C(13) C(1) 111.168945 yes . . .
H(16) C(13) H(17) 109.465217 no . . .
H(16) C(13) C(1) 109.685905 no . . .
H(17) C(13) C(1) 108.628531 no . . .
C(15) C(14) H(18) 109.182526 no . . .
C(15) C(14) H(19) 107.997824 no . . .
C(15) C(14) C(13) 112.668483 yes . . .
H(18) C(14) H(19) 109.460665 no . . .
H(18) C(14) C(13) 108.993904 no . . .
H(19) C(14) C(13) 108.493268 no . . .
C(16) C(15) N(1) 119.972366 yes . . .
C(16) C(15) C(14) 122.967098 yes . . .
N(1) C(15) C(14) 116.986577 yes . . .
C(17) C(16) H(20) 118.070020 no . . .
C(17) C(16) C(15) 121.578316 yes . . .
H(20) C(16) C(15) 120.331621 no . . .
C(18) C(17) H(21) 121.870230 no . . .
C(18) C(17) C(16) 116.139132 yes . . .
H(21) C(17) C(16) 121.986073 no . . .
C(19) C(18) H(22) 121.565702 no . . .
C(19) C(18) C(17) 119.735980 yes . . .
H(22) C(18) C(17) 118.691870 no . . .
H(23) C(19) N(1) 118.572403 no . . .
H(23) C(19) C(18) 118.365024 no . . .
N(1) C(19) C(18) 123.032137 yes . . .
C(21) C(20) H(24) 108.230293 no . . .
C(21) C(20) H(25) 107.986808 no . . .
C(21) C(20) C(3) 113.444989 yes . . .
H(24) C(20) H(25) 109.449569 no . . .
H(24) C(20) C(3) 108.384005 no . . .
H(25) C(20) C(3) 109.290143 no . . .
C(22) C(21) H(26) 108.665716 no . . .
C(22) C(21) H(27) 108.507198 no . . .
C(22) C(21) C(20) 113.297521 yes . . .
H(26) C(21) H(27) 109.466895 no . . .
H(26) C(21) C(20) 108.441629 no . . .
H(27) C(21) C(20) 108.414683 no . . .
C(23) C(22) N(2) 118.626485 yes . . .
C(23) C(22) C(21) 124.495723 yes . . .
N(2) C(22) C(21) 116.844373 yes . . .
C(24) C(23) H(28) 119.972093 no . . .
C(24) C(23) C(22) 121.647554 yes . . .
H(28) C(23) C(22) 118.378702 no . . .
C(25) C(24) H(29) 119.983617 no . . .
C(25) C(24) C(23) 119.179701 yes . . .
H(29) C(24) C(23) 120.752911 no . . .
C(26) C(25) H(30) 119.723182 no . . .
C(26) C(25) C(24) 119.174265 yes . . .
H(30) C(25) C(24) 120.950973 no . . .
H(31) C(26) N(2) 117.875763 no . . .
H(31) C(26) C(25) 119.994619 no . . .
N(2) C(26) C(25) 122.112924 yes . . .
C(28) C(27) H(32) 110.258972 no . . .
C(28) C(27) H(33) 109.147561 no . . .
C(28) C(27) C(5) 110.987083 yes . . .
H(32) C(27) H(33) 109.458568 no . . .
H(32) C(27) C(5) 109.377422 no . . .
H(33) C(27) C(5) 107.558381 no . . .
H(34) C(28) H(35) 109.455354 no . . .
H(34) C(28) C(27) 107.436321 no . . .
H(35) C(28) C(27) 109.917457 no . . .
C(30) C(29) N(3) 120.321043 yes . . .
C(31) C(30) H(36) 120.526800 no . . .
C(31) C(30) C(29) 119.419372 yes . . .
H(36) C(30) C(29) 120.022494 no . . .
C(32) C(31) H(37) 120.271845 no . . .
C(32) C(31) C(30) 119.716716 yes . . .
H(37) C(31) C(30) 120.009916 no . . .
C(33) C(32) H(38) 122.002243 no . . .
C(33) C(32) C(31) 117.376511 yes . . .
H(38) C(32) C(31) 120.617490 no . . .
H(39) C(33) N(3) 117.371279 no . . .
H(39) C(33) C(32) 118.942670 no . . .
N(3) C(33) C(32) 123.684526 yes . . .

loop_
_geom_bond_atom_site_label_1
_geom_bond_atom_site_label_2
_geom_bond_distance
_geom_bond_publ_flag
_geom_bond_site_symmetry_1
_geom_bond_site_symmetry_2
Zn(1) Cl(1) 2.236689 yes . .
Zn(1) N(1) 2.069353 yes . .
Zn(2) Cl(2) 2.232052 yes . .
Zn(2) Cl(3) 2.217080 yes . .
Zn(2) N(2) 2.074105 yes . .
Zn(2) N(3) 2.074865 yes . .
N(1) C(15) 1.353244 yes . .
N(1) C(19) 1.336861 yes . .
N(2) C(22) 1.350873 yes . .
N(2) C(26) 1.360416 yes . .
N(3) C(29) 1.346115 yes . .
N(3) C(33) 1.344541 yes . .
C(1) C(2) 1.418889 yes . .
C(1) C(6) 1.388367 yes . .
C(1) C(13) 1.539711 yes . .
C(2) C(3) 1.409889 yes . .
C(2) C(7) 1.499356 yes . .
C(3) C(4) 1.383931 yes . .
C(3) C(20) 1.542110 yes . .
C(4) C(5) 1.413628 yes . .
C(4) C(9) 1.518811 yes . .
C(5) C(6) 1.417613 yes . .
C(5) C(27) 1.524024 yes . .
C(6) C(11) 1.502046 yes . .
C(7) C(8) 1.503391 yes . .
C(7) H(1) 0.949915 no . .
C(7) H(2) 0.949966 no . .
C(8) H(3) 0.950020 no . .
C(8) H(4) 0.949985 no . .
C(8) H(5) 0.950070 no . .
C(9) C(10) 1.524139 yes . .
C(9) H(6) 0.949979 no . .
C(9) H(7) 0.950060 no . .
C(10) H(8) 0.949827 no . .
C(10) H(9) 0.950039 no . .
C(10) H(10) 0.950045 no . .
C(11) C(12) 1.523472 yes . .
C(11) H(11) 0.949967 no . .
C(11) H(12) 0.950016 no . .
C(12) H(13) 0.950107 no . .
C(12) H(14) 0.950064 no . .
C(12) H(15) 0.950029 no . .
C(13) C(14) 1.532296 yes . .
C(13) H(16) 0.949962 no . .
C(13) H(17) 0.949958 no . .
C(14) C(15) 1.511135 yes . .
C(14) H(18) 0.949961 no . .
C(14) H(19) 0.950062 no . .
C(15) C(16) 1.356383 yes . .
C(16) C(17) 1.410692 yes . .
C(16) H(20) 0.950076 no . .
C(17) C(18) 1.395134 yes . .
C(17) H(21) 0.949979 no . .
C(18) C(19) 1.350144 yes . .
C(18) H(22) 0.950082 no . .
C(19) H(23) 0.949968 no . .
C(20) C(21) 1.520757 yes . .
C(20) H(24) 0.950006 no . .
C(20) H(25) 0.949981 no . .
C(21) C(22) 1.497799 yes . .
C(21) H(26) 0.949991 no . .
C(21) H(27) 0.949974 no . .
C(22) C(23) 1.396810 yes . .
C(23) C(24) 1.369425 yes . .
C(23) H(28) 0.949958 no . .
C(24) C(25) 1.342327 yes . .
C(24) H(29) 0.950169 no . .
C(25) C(26) 1.385029 yes . .
C(25) H(30) 0.950004 no . .
C(26) H(31) 0.949989 no . .
C(27) C(28) 1.581192 yes . .
C(27) H(32) 0.950095 no . .
C(27) H(33) 0.949992 no . .
C(28) H(34) 0.950065 no . .
C(28) H(35) 0.949951 no . .
C(29) C(30) 1.377112 yes . .
C(30) C(31) 1.406063 yes . .
C(30) H(36) 0.949936 no . .
C(31) C(32) 1.376170 yes . .
C(31) H(37) 0.950046 no . .
C(32) C(33) 1.367639 yes . .
C(32) H(38) 0.950078 no . .
C(33) H(39) 0.950078 no . .
